data_7060668
loop_
_publ_author_name
'Rahimi, Naser'
'Zargarian, Davit'

_publ_section_title
;
 Cationic tetra- and pentacoordinate complexes of nickel based on POCN-
 and POCOP-type pincer ligands: synthesis, characterization, and ligand
 exchange studies
;
_journal_issue 33
_journal_name_full 'New Journal of Chemistry'
_journal_page_first 15063
_journal_page_last 15073
_journal_paper_doi 10.1039/D1NJ01355F
_journal_volume 45
_journal_year 2021
_chemical_formula_moiety 'F6 Sb, C23 H36 N Ni O2 P2'
_chemical_formula_sum 'C23 H36 F6 N Ni O2 P2 Sb'
_chemical_formula_weight 714.93
_space_group_crystal_system monoclinic
_space_group_IT_number 14
_space_group_name_Hall '-P 2ybc'
_space_group_name_H-M_alt 'P 1 21/c 1'
_atom_sites_solution_hydrogens geom
_atom_sites_solution_primary dual
_audit_creation_date 2021-04-29
_audit_creation_method
;
Olex2 1.3
(compiled 2020.11.12 svn.r5f609507 for OlexSys, GUI svn.r6272)
;
_audit_update_record
;
2021-04-29 deposited with the CCDC.	2021-05-10 downloaded from the CCDC.
;
_cell_angle_alpha 90
_cell_angle_beta 107.032(2)
_cell_angle_gamma 90
_cell_formula_units_Z 4
_cell_length_a 8.6586(3)
_cell_length_b 26.4721(7)
_cell_length_c 14.4377(4)
_cell_measurement_reflns_used 9518
_cell_measurement_temperature 120
_cell_measurement_theta_max 60.834
_cell_measurement_theta_min 3.142
_cell_volume 3164.14(17)
_computing_cell_refinement
;
SAINT (2017) V8.38A; Integration Software for Single Crystal Data.
Bruker AXS Inc., Madison, WI 53719-1173.
;
_computing_data_collection 'APEX 3 (2019) Bruker AXS Inc., Madison, WI 53719-1173.'
_computing_data_reduction
;
SAINT (2017) V8.38A; Integration Software for Single Crystal Data.
Bruker AXS Inc., Madison, WI 53719-1173.
;
_computing_molecular_graphics 'Olex2 1.3 (Dolomanov et al., 2009)'
_computing_publication_material 'Olex2 1.3 (Dolomanov et al., 2009)'
_computing_structure_refinement 'XL  (Sheldrick, 2008)'
_computing_structure_solution 'SHELXT 2014/5 (Sheldrick, 2014)'
_diffrn_ambient_temperature 120
_diffrn_detector 'CMOS Area detector'
_diffrn_detector_area_resol_mean 10.24
_diffrn_detector_type 'Bruker Photon 100 CMOS Detector'
_diffrn_measured_fraction_theta_full 0.999
_diffrn_measured_fraction_theta_max 0.993
_diffrn_measurement_device 'k-geometry diffractometer'
_diffrn_measurement_device_type 'Bruker Venture Metaljet'
_diffrn_measurement_method '\w and \f scans'
_diffrn_radiation_collimation 'Focusing mirrors'
_diffrn_radiation_monochromator 'Helios MX Mirror Optics'
_diffrn_radiation_probe x-ray
_diffrn_radiation_type GaK\a
_diffrn_radiation_wavelength 1.34139
_diffrn_reflns_av_R_equivalents 0.0534
_diffrn_reflns_av_unetI/netI 0.0316
_diffrn_reflns_Laue_measured_fraction_full 0.999
_diffrn_reflns_Laue_measured_fraction_max 0.993
_diffrn_reflns_limit_h_max 11
_diffrn_reflns_limit_h_min -11
_diffrn_reflns_limit_k_max 34
_diffrn_reflns_limit_k_min -31
_diffrn_reflns_limit_l_max 18
_diffrn_reflns_limit_l_min -18
_diffrn_reflns_number 57823
_diffrn_reflns_point_group_measured_fraction_full 0.999
_diffrn_reflns_point_group_measured_fraction_max 0.993
_diffrn_reflns_theta_full 53.594
_diffrn_reflns_theta_max 60.905
_diffrn_reflns_theta_min 2.905
_diffrn_source 'Metal Jet'
_diffrn_source_current 2.85
_diffrn_source_power 0.199215
_diffrn_source_target Ga
_diffrn_source_type 'Gallium Liquid Metal Jet Source'
_diffrn_source_voltage 69.9
_exptl_absorpt_coefficient_mu 8.838
_exptl_absorpt_correction_T_max 0.3747
_exptl_absorpt_correction_T_min 0.1940
_exptl_absorpt_correction_type cylinder
_exptl_absorpt_process_details
;
SADABS-2016/2 (Bruker,2016/2) was used for absorption correction.
wR2(int) was 0.1301 before and 0.0887 after correction.
The Ratio of minimum to maximum transmission is 0.5177.
The \l/2 correction factor is Not present.
;
_exptl_crystal_colour yellow
_exptl_crystal_colour_primary yellow
_exptl_crystal_density_diffrn 1.501
_exptl_crystal_description Needle
_exptl_crystal_F_000 1440
_exptl_crystal_size_max 0.177
_exptl_crystal_size_mid 0.086
_exptl_crystal_size_min 0.074
_refine_diff_density_max 1.189
_refine_diff_density_min -0.697
_refine_diff_density_rms 0.087
_refine_ls_extinction_method none
_refine_ls_goodness_of_fit_ref 1.133
_refine_ls_hydrogen_treatment constr
_refine_ls_matrix_type full
_refine_ls_number_parameters 333
_refine_ls_number_reflns 7287
_refine_ls_number_restraints 0
_refine_ls_restrained_S_all 1.133
_refine_ls_R_factor_all 0.0427
_refine_ls_R_factor_gt 0.0410
_refine_ls_shift/su_max 0.000
_refine_ls_shift/su_mean 0.000
_refine_ls_structure_factor_coef Fsqd
_refine_ls_weighting_details 'w=1/[\s^2^(Fo^2^)+(0.0199P)^2^+8.3039P] where P=(Fo^2^+2Fc^2^)/3'
_refine_ls_weighting_scheme calc
_refine_ls_wR_factor_gt 0.0999
_refine_ls_wR_factor_ref 0.1009
_reflns_Friedel_coverage 0.000
_reflns_number_gt 6951
_reflns_number_total 7287
_reflns_threshold_expression 'I > 2\s(I)'
_cod_data_source_file d1nj01355f2.cif
_cod_data_source_block naser54
_cod_depositor_comments
;
The following automatic conversions were performed:

data item '_diffrn_radiation_probe' value 'X-ray' was changed to
'x-ray' in accordance with the
/home/data/users/saulius/crontab/automatic-downloads/rss-feeds/RSC/lib/dictionaries/cif_core.dic
dictionary named 'cif_core.dic' version 2.4.2 last updated on
2011-04-26.

Automatic conversion script
Id: cif_fix_values 7556 2019-12-06 15:28:31Z antanas 

 Adding full bibliography for 7060661--7060668.cif.
;
_cod_database_code 7060668
_shelx_shelxl_version_number 2018/3
_shelx_space_group_comment
;
The symmetry employed for this shelxl refinement is uniquely defined
by the following loop, which should always be used as a source of
symmetry information in preference to the above space-group names.
They are only intended as comments.
;
_shelx_estimated_absorpt_t_max 0.561
_shelx_estimated_absorpt_t_min 0.304
_olex2_refinement_description
;
1. Others
 Fixed Uiso: H3(0.048) H4(0.053) H5(0.052) H7(0.044) H8A(0.071) H8B(0.071)
 H8C(0.071) H9A(0.071) H9B(0.071) H9C(0.071) H10(0.048) H11A(0.078) H11B(0.078)
 H11C(0.078) H12A(0.067) H12B(0.067) H12C(0.067) H13(0.052) H14A(0.084)
 H14B(0.084) H14C(0.084) H15A(0.077) H15B(0.077) H15C(0.077) H16(0.056)
 H17A(0.083) H17B(0.083) H17C(0.083) H18A(0.096) H18B(0.096) H18C(0.096)
 H19(0.042) H20(0.047) H21(0.052) H22(0.048) H23(0.044)
 Fixed X: H3(0.005977) H4(-0.021271) H5(0.090905) H7(0.483095) H8A(0.560621)
 H8B(0.624869) H8C(0.469353) H9A(0.305491) H9B(0.463302) H9C(0.300039)
 H10(0.074562) H11A(-0.090048) H11B(-0.115161) H11C(-0.00524) H12A(0.216203)
 H12B(0.1179) H12C(0.291366) H13(0.520447) H14A(0.569559) H14B(0.733689)
 H14C(0.639864) H15A(0.627306) H15B(0.722102) H15C(0.550325) H16(0.256209)
 H17A(0.031132) H17B(-0.02537) H17C(-0.008772) H18A(0.191837) H18B(0.159987)
 H18C(0.340468) H19(0.596685) H20(0.714132) H21(0.579785) H22(0.324386)
 H23(0.214604)
 Fixed Y: H3(0.524506) H4(0.563323) H5(0.526603) H7(0.365249) H8A(0.428478)
 H8B(0.442308) H8C(0.470379) H9A(0.442373) H9B(0.415145) H9C(0.383665)
 H10(0.359066) H11A(0.370085) H11B(0.314016) H11C(0.323326) H12A(0.274907)
 H12B(0.271947) H12C(0.298578) H13(0.40844) H14A(0.463673) H14B(0.436412)
 H14C(0.417968) H15A(0.327453) H15B(0.347136) H15C(0.320088) H16(0.311273)
 H17A(0.333919) H17B(0.322511) H17C(0.379624) H18A(0.396206) H18B(0.338843)
 H18C(0.358075) H19(0.330738) H20(0.251639) H21(0.180922) H22(0.192011)
 H23(0.27235)
 Fixed Z: H3(0.415788) H4(0.266403) H5(0.15292) H7(0.610974) H8A(0.517231)
 H8B(0.629937) H8C(0.561572) H9A(0.673828) H9B(0.741616) H9C(0.699132)
 H10(0.573821) H11A(0.413682) H11B(0.448132) H11C(0.377874) H12A(0.503322)
 H12B(0.581341) H12C(0.608965) H13(0.129855) H14A(0.262987) H14B(0.261317)
 H14C(0.335656) H15A(0.265382) H15B(0.192429) H15C(0.151085) H16(0.123115)
 H17A(0.173118) H17B(0.059273) H17C(0.097259) H18A(-0.003995) H18B(-0.039435)
 H18C(0.010503) H19(0.475873) H20(0.511286) H21(0.427194) H22(0.314054)
 H23(0.28555)
;
_smtbx_masks_special_details
;
A solvent mask was calculated and 110 electrons were 
found in a volume of 408\%A^3^ in 1 void per unit cell. 
This is consistent with the presence of 
0.5[C6H14] (hexanes) per Asymmetric Unit 
which account for 100 electrons 
per unit cell.
;
_smtbx_masks_void_probe_radius 1.2
_smtbx_masks_void_truncation_radius 1.2
_olex2_submission_special_instructions 'No special instructions were received'

loop_
_space_group_symop_operation_xyz
'x, y, z'
'-x, y+1/2, -z+1/2'
'-x, -y, -z'
'x, -y-1/2, z-1/2'

loop_
_atom_site_label
_atom_site_type_symbol
_atom_site_fract_x
_atom_site_fract_y
_atom_site_fract_z
_atom_site_U_iso_or_equiv
_atom_site_adp_type
_atom_site_occupancy
_atom_site_site_symmetry_order
_atom_site_calc_flag
_atom_site_refinement_flags_posn
_atom_site_refinement_flags_adp
_atom_site_refinement_flags_occupancy
_atom_site_disorder_assembly
_atom_site_disorder_group
Sb1 Sb -0.15525(3) 0.18634(2) 0.24485(2) 0.03554(8) Uani 1 1 d . . . . .
F1 F -0.2045(3) 0.15457(10) 0.12340(18) 0.0491(6) Uani 1 1 d . . . . .
F2 F -0.3632(3) 0.21459(10) 0.2097(2) 0.0539(6) Uani 1 1 d . . . . .
F3 F -0.0786(3) 0.24270(10) 0.1930(2) 0.0596(7) Uani 1 1 d . . . . .
F4 F -0.2319(3) 0.13023(9) 0.2971(2) 0.0544(6) Uani 1 1 d . . . . .
F5 F 0.0524(3) 0.15764(9) 0.27409(19) 0.0481(6) Uani 1 1 d . . . . .
F6 F -0.1009(3) 0.21799(11) 0.3661(2) 0.0596(7) Uani 1 1 d . . . . .
Ni1 Ni 0.30163(5) 0.37600(2) 0.35096(4) 0.03127(12) Uani 1 1 d . . . . .
P1 P 0.24932(10) 0.38696(3) 0.48846(7) 0.03231(18) Uani 1 1 d . . . . .
P2 P 0.32810(11) 0.38728(3) 0.20696(7) 0.0359(2) Uani 1 1 d . . . . .
O1 O 0.1485(3) 0.44036(9) 0.4775(2) 0.0387(6) Uani 1 1 d . . . . .
O2 O 0.2497(3) 0.44298(10) 0.1701(2) 0.0420(6) Uani 1 1 d . . . . .
N21 N 0.3960(3) 0.30923(10) 0.3765(2) 0.0325(6) Uani 1 1 d . . . . .
C1 C 0.1997(4) 0.43973(12) 0.3236(3) 0.0355(7) Uani 1 1 d . . . . .
C2 C 0.1318(4) 0.46367(13) 0.3892(3) 0.0361(8) Uani 1 1 d . . . . .
C3 C 0.0503(4) 0.50930(14) 0.3697(3) 0.0398(8) Uani 1 1 d . . . . .
H3 H 0.005977 0.524506 0.415788 0.048 Uiso 1 1 calc R U . . .
C4 C 0.0352(5) 0.53220(14) 0.2811(3) 0.0445(9) Uani 1 1 d . . . . .
H4 H -0.021271 0.563323 0.266403 0.053 Uiso 1 1 calc R U . . .
C5 C 0.1010(5) 0.51065(14) 0.2133(3) 0.0432(9) Uani 1 1 d . . . . .
H5 H 0.090905 0.526603 0.152920 0.052 Uiso 1 1 calc R U . . .
C6 C 0.1817(4) 0.46506(13) 0.2370(3) 0.0376(8) Uani 1 1 d . . . . .
C7 C 0.4193(4) 0.39729(14) 0.5967(3) 0.0370(8) Uani 1 1 d . . . . .
H7 H 0.483095 0.365249 0.610974 0.044 Uiso 1 1 calc R U . . .
C8 C 0.5284(5) 0.43832(15) 0.5743(4) 0.0476(10) Uani 1 1 d . . . . .
H8A H 0.560621 0.428478 0.517231 0.071 Uiso 1 1 calc R U . . .
H8B H 0.624869 0.442308 0.629937 0.071 Uiso 1 1 calc R U . . .
H8C H 0.469353 0.470379 0.561572 0.071 Uiso 1 1 calc R U . . .
C9 C 0.3674(5) 0.41083(16) 0.6858(3) 0.0472(9) Uani 1 1 d . . . . .
H9A H 0.305491 0.442373 0.673828 0.071 Uiso 1 1 calc R U . . .
H9B H 0.463302 0.415145 0.741616 0.071 Uiso 1 1 calc R U . . .
H9C H 0.300039 0.383665 0.699132 0.071 Uiso 1 1 calc R U . . .
C10 C 0.1104(4) 0.34347(14) 0.5205(3) 0.0403(8) Uani 1 1 d . . . . .
H10 H 0.074562 0.359066 0.573821 0.048 Uiso 1 1 calc R U . . .
C11 C -0.0385(5) 0.33715(17) 0.4321(4) 0.0517(11) Uani 1 1 d . . . . .
H11A H -0.090048 0.370085 0.413682 0.078 Uiso 1 1 calc R U . . .
H11B H -0.115161 0.314016 0.448132 0.078 Uiso 1 1 calc R U . . .
H11C H -0.005240 0.323326 0.377874 0.078 Uiso 1 1 calc R U . . .
C12 C 0.1913(5) 0.29262(14) 0.5568(3) 0.0450(9) Uani 1 1 d . . . . .
H12A H 0.216203 0.274907 0.503322 0.067 Uiso 1 1 calc R U . . .
H12B H 0.117900 0.271947 0.581341 0.067 Uiso 1 1 calc R U . . .
H12C H 0.291366 0.298578 0.608965 0.067 Uiso 1 1 calc R U . . .
C13 C 0.5307(5) 0.39398(15) 0.1954(3) 0.0437(9) Uani 1 1 d . . . . .
H13 H 0.520447 0.408440 0.129855 0.052 Uiso 1 1 calc R U . . .
C14 C 0.6270(5) 0.43134(18) 0.2705(4) 0.0560(11) Uani 1 1 d . . . . .
H14A H 0.569559 0.463673 0.262987 0.084 Uiso 1 1 calc R U . . .
H14B H 0.733689 0.436412 0.261317 0.084 Uiso 1 1 calc R U . . .
H14C H 0.639864 0.417968 0.335656 0.084 Uiso 1 1 calc R U . . .
C15 C 0.6153(5) 0.34250(17) 0.2016(4) 0.0513(10) Uani 1 1 d . . . . .
H15A H 0.627306 0.327453 0.265382 0.077 Uiso 1 1 calc R U . . .
H15B H 0.722102 0.347136 0.192429 0.077 Uiso 1 1 calc R U . . .
H15C H 0.550325 0.320088 0.151085 0.077 Uiso 1 1 calc R U . . .
C16 C 0.2126(5) 0.34632(15) 0.1089(3) 0.0468(9) Uani 1 1 d . . . . .
H16 H 0.256209 0.311273 0.123115 0.056 Uiso 1 1 calc R U . . .
C17 C 0.0366(5) 0.34552(17) 0.1097(4) 0.0551(11) Uani 1 1 d . . . . .
H17A H 0.031132 0.333919 0.173118 0.083 Uiso 1 1 calc R U . . .
H17B H -0.025370 0.322511 0.059273 0.083 Uiso 1 1 calc R U . . .
H17C H -0.008772 0.379624 0.097259 0.083 Uiso 1 1 calc R U . . .
C18 C 0.2276(7) 0.3612(2) 0.0102(4) 0.0637(13) Uani 1 1 d . . . . .
H18A H 0.191837 0.396206 -0.003995 0.096 Uiso 1 1 calc R U . . .
H18B H 0.159987 0.338843 -0.039435 0.096 Uiso 1 1 calc R U . . .
H18C H 0.340468 0.358075 0.010503 0.096 Uiso 1 1 calc R U . . .
C19 C 0.5410(4) 0.30213(13) 0.4425(3) 0.0351(7) Uani 1 1 d . . . . .
H19 H 0.596685 0.330738 0.475873 0.042 Uiso 1 1 calc R U . . .
C20 C 0.6122(4) 0.25518(14) 0.4639(3) 0.0394(8) Uani 1 1 d . . . . .
H20 H 0.714132 0.251639 0.511286 0.047 Uiso 1 1 calc R U . . .
C21 C 0.5325(5) 0.21356(14) 0.4151(3) 0.0430(9) Uani 1 1 d . . . . .
H21 H 0.579785 0.180922 0.427194 0.052 Uiso 1 1 calc R U . . .
C22 C 0.3823(5) 0.22016(14) 0.3480(3) 0.0403(8) Uani 1 1 d . . . . .
H22 H 0.324386 0.192011 0.314054 0.048 Uiso 1 1 calc R U . . .
C23 C 0.3181(4) 0.26815(13) 0.3311(3) 0.0363(7) Uani 1 1 d . . . . .
H23 H 0.214604 0.272350 0.285550 0.044 Uiso 1 1 calc R U . . .

loop_
_atom_site_aniso_label
_atom_site_aniso_U_11
_atom_site_aniso_U_22
_atom_site_aniso_U_33
_atom_site_aniso_U_23
_atom_site_aniso_U_13
_atom_site_aniso_U_12
Sb1 0.02898(12) 0.02880(12) 0.04556(14) -0.00161(9) 0.00581(9) -0.00221(8)
F1 0.0395(12) 0.0533(14) 0.0481(13) -0.0083(11) 0.0028(10) -0.0002(10)
F2 0.0327(11) 0.0497(14) 0.0749(17) 0.0013(12) 0.0087(11) 0.0112(10)
F3 0.0534(15) 0.0400(13) 0.085(2) 0.0091(13) 0.0191(14) -0.0128(11)
F4 0.0561(15) 0.0406(13) 0.0676(17) 0.0101(11) 0.0197(13) -0.0062(11)
F5 0.0279(10) 0.0473(13) 0.0614(15) -0.0092(11) 0.0008(10) 0.0056(9)
F6 0.0597(16) 0.0547(15) 0.0574(15) -0.0177(12) 0.0064(12) 0.0054(12)
Ni1 0.0244(2) 0.0197(2) 0.0468(3) -0.00249(18) 0.00579(19) 0.00170(16)
P1 0.0242(4) 0.0221(4) 0.0488(5) -0.0016(3) 0.0079(3) 0.0014(3)
P2 0.0319(4) 0.0251(4) 0.0473(5) -0.0035(4) 0.0061(4) 0.0015(3)
O1 0.0335(12) 0.0278(12) 0.0541(16) -0.0009(11) 0.0119(11) 0.0072(10)
O2 0.0457(15) 0.0277(12) 0.0497(15) 0.0007(11) 0.0095(12) 0.0061(11)
N21 0.0268(13) 0.0234(13) 0.0459(17) -0.0025(11) 0.0083(12) -0.0003(10)
C1 0.0267(15) 0.0222(15) 0.053(2) -0.0007(14) 0.0045(14) 0.0018(12)
C2 0.0266(15) 0.0257(16) 0.053(2) -0.0019(14) 0.0072(15) 0.0002(13)
C3 0.0300(17) 0.0279(17) 0.059(2) -0.0038(16) 0.0091(16) 0.0041(13)
C4 0.0353(18) 0.0243(16) 0.068(3) 0.0009(16) 0.0062(18) 0.0064(14)
C5 0.0397(19) 0.0288(17) 0.055(2) 0.0028(16) 0.0051(17) 0.0050(15)
C6 0.0310(17) 0.0258(16) 0.052(2) -0.0041(15) 0.0066(15) 0.0015(13)
C7 0.0278(16) 0.0299(17) 0.049(2) -0.0061(15) 0.0052(15) 0.0013(13)
C8 0.0346(19) 0.036(2) 0.068(3) -0.0035(18) 0.0097(18) -0.0087(16)
C9 0.042(2) 0.041(2) 0.053(2) -0.0065(18) 0.0059(18) 0.0017(17)
C10 0.0303(17) 0.0317(18) 0.060(2) 0.0013(16) 0.0155(16) -0.0020(14)
C11 0.0297(18) 0.047(2) 0.074(3) 0.002(2) 0.0073(19) -0.0092(17)
C12 0.045(2) 0.0295(18) 0.062(3) 0.0023(17) 0.0185(19) -0.0007(16)
C13 0.0358(19) 0.039(2) 0.056(2) 0.0013(17) 0.0122(17) -0.0002(15)
C14 0.043(2) 0.047(2) 0.075(3) -0.004(2) 0.013(2) -0.0088(19)
C15 0.040(2) 0.050(2) 0.065(3) -0.002(2) 0.0165(19) 0.0108(18)
C16 0.044(2) 0.0332(19) 0.055(2) -0.0104(17) 0.0021(18) -0.0001(16)
C17 0.041(2) 0.041(2) 0.072(3) -0.006(2) -0.001(2) -0.0056(18)
C18 0.061(3) 0.065(3) 0.054(3) -0.019(2) 0.001(2) 0.001(2)
C19 0.0270(16) 0.0282(16) 0.049(2) -0.0031(14) 0.0092(14) 0.0003(13)
C20 0.0290(16) 0.0324(18) 0.056(2) 0.0006(16) 0.0109(15) 0.0048(14)
C21 0.0392(19) 0.0241(16) 0.066(3) 0.0021(16) 0.0163(18) 0.0064(14)
C22 0.0416(19) 0.0242(16) 0.055(2) -0.0064(15) 0.0145(17) -0.0049(14)
C23 0.0297(16) 0.0255(16) 0.050(2) -0.0068(14) 0.0059(15) -0.0020(13)

loop_
_atom_type_symbol
_atom_type_description
_atom_type_scat_dispersion_real
_atom_type_scat_dispersion_imag
_atom_type_scat_source
C C 0.0148 0.0070 'International Tables Vol C Tables 4.2.6.8 and 6.1.1.4'
H H 0.0000 0.0000 'International Tables Vol C Tables 4.2.6.8 and 6.1.1.4'
F F 0.0599 0.0411 'International Tables Vol C Tables 4.2.6.8 and 6.1.1.4'
N N 0.0253 0.0136 'International Tables Vol C Tables 4.2.6.8 and 6.1.1.4'
Ni Ni -1.3409 3.2905 'International Tables Vol C Tables 4.2.6.8 and 6.1.1.4'
O O 0.0412 0.0250 'International Tables Vol C Tables 4.2.6.8 and 6.1.1.4'
P P 0.2596 0.3354 'International Tables Vol C Tables 4.2.6.8 and 6.1.1.4'
Sb Sb 0.0887 4.4825 'International Tables Vol C Tables 4.2.6.8 and 6.1.1.4'

loop_
_geom_angle_atom_site_label_1
_geom_angle_atom_site_label_2
_geom_angle_atom_site_label_3
_geom_angle
_geom_angle_site_symmetry_1
_geom_angle_site_symmetry_3
_geom_angle_publ_flag
F1 Sb1 F5 88.24(10) . . ?
F2 Sb1 F1 89.35(11) . . ?
F2 Sb1 F5 177.40(12) . . ?
F3 Sb1 F1 89.64(13) . . ?
F3 Sb1 F2 89.93(12) . . ?
F3 Sb1 F5 89.09(12) . . ?
F4 Sb1 F1 90.63(12) . . ?
F4 Sb1 F2 89.99(12) . . ?
F4 Sb1 F3 179.72(13) . . ?
F4 Sb1 F5 91.01(12) . . ?
F6 Sb1 F1 178.62(11) . . ?
F6 Sb1 F2 91.89(12) . . ?
F6 Sb1 F3 89.75(14) . . ?
F6 Sb1 F4 89.98(13) . . ?
F6 Sb1 F5 90.51(11) . . ?
P2 Ni1 P1 163.46(4) . . ?
N21 Ni1 P1 97.86(10) . . ?
N21 Ni1 P2 98.64(10) . . ?
C1 Ni1 P1 82.11(13) . . ?
C1 Ni1 P2 81.46(13) . . ?
C1 Ni1 N21 177.26(13) . . ?
O1 P1 Ni1 105.84(11) . . ?
O1 P1 C7 103.03(15) . . ?
O1 P1 C10 101.32(16) . . ?
C7 P1 Ni1 117.94(13) . . ?
C10 P1 Ni1 118.41(14) . . ?
C10 P1 C7 107.73(19) . . ?
O2 P2 Ni1 106.42(11) . . ?
O2 P2 C13 101.57(17) . . ?
O2 P2 C16 101.58(17) . . ?
C13 P2 Ni1 118.37(15) . . ?
C13 P2 C16 108.0(2) . . ?
C16 P2 Ni1 118.10(16) . . ?
C2 O1 P1 112.4(2) . . ?
C6 O2 P2 111.6(2) . . ?
C19 N21 Ni1 121.0(2) . . ?
C23 N21 Ni1 121.4(2) . . ?
C23 N21 C19 117.5(3) . . ?
C2 C1 Ni1 121.6(3) . . ?
C6 C1 Ni1 122.8(3) . . ?
C6 C1 C2 115.6(3) . . ?
O1 C2 C1 117.9(3) . . ?
C3 C2 O1 119.0(3) . . ?
C3 C2 C1 123.0(4) . . ?
C2 C3 H3 120.9 . . ?
C2 C3 C4 118.3(4) . . ?
C4 C3 H3 120.9 . . ?
C3 C4 H4 119.3 . . ?
C3 C4 C5 121.5(3) . . ?
C5 C4 H4 119.3 . . ?
C4 C5 H5 121.2 . . ?
C6 C5 C4 117.7(4) . . ?
C6 C5 H5 121.2 . . ?
C1 C6 O2 117.5(3) . . ?
C1 C6 C5 124.0(4) . . ?
C5 C6 O2 118.5(4) . . ?
P1 C7 H7 107.9 . . ?
C8 C7 P1 108.5(3) . . ?
C8 C7 H7 107.9 . . ?
C9 C7 P1 113.2(3) . . ?
C9 C7 H7 107.9 . . ?
C9 C7 C8 111.3(3) . . ?
C7 C8 H8A 109.5 . . ?
C7 C8 H8B 109.5 . . ?
C7 C8 H8C 109.5 . . ?
H8A C8 H8B 109.5 . . ?
H8A C8 H8C 109.5 . . ?
H8B C8 H8C 109.5 . . ?
C7 C9 H9A 109.5 . . ?
C7 C9 H9B 109.5 . . ?
C7 C9 H9C 109.5 . . ?
H9A C9 H9B 109.5 . . ?
H9A C9 H9C 109.5 . . ?
H9B C9 H9C 109.5 . . ?
P1 C10 H10 108.2 . . ?
C11 C10 P1 108.3(3) . . ?
C11 C10 H10 108.2 . . ?
C11 C10 C12 112.1(3) . . ?
C12 C10 P1 111.8(3) . . ?
C12 C10 H10 108.2 . . ?
C10 C11 H11A 109.5 . . ?
C10 C11 H11B 109.5 . . ?
C10 C11 H11C 109.5 . . ?
H11A C11 H11B 109.5 . . ?
H11A C11 H11C 109.5 . . ?
H11B C11 H11C 109.5 . . ?
C10 C12 H12A 109.5 . . ?
C10 C12 H12B 109.5 . . ?
C10 C12 H12C 109.5 . . ?
H12A C12 H12B 109.5 . . ?
H12A C12 H12C 109.5 . . ?
H12B C12 H12C 109.5 . . ?
P2 C13 H13 107.7 . . ?
C14 C13 P2 109.8(3) . . ?
C14 C13 H13 107.7 . . ?
C14 C13 C15 112.4(4) . . ?
C15 C13 P2 111.3(3) . . ?
C15 C13 H13 107.7 . . ?
C13 C14 H14A 109.5 . . ?
C13 C14 H14B 109.5 . . ?
C13 C14 H14C 109.5 . . ?
H14A C14 H14B 109.5 . . ?
H14A C14 H14C 109.5 . . ?
H14B C14 H14C 109.5 . . ?
C13 C15 H15A 109.5 . . ?
C13 C15 H15B 109.5 . . ?
C13 C15 H15C 109.5 . . ?
H15A C15 H15B 109.5 . . ?
H15A C15 H15C 109.5 . . ?
H15B C15 H15C 109.5 . . ?
P2 C16 H16 107.6 . . ?
C17 C16 P2 108.8(3) . . ?
C17 C16 H16 107.6 . . ?
C18 C16 P2 113.3(3) . . ?
C18 C16 H16 107.6 . . ?
C18 C16 C17 111.7(4) . . ?
C16 C17 H17A 109.5 . . ?
C16 C17 H17B 109.5 . . ?
C16 C17 H17C 109.5 . . ?
H17A C17 H17B 109.5 . . ?
H17A C17 H17C 109.5 . . ?
H17B C17 H17C 109.5 . . ?
C16 C18 H18A 109.5 . . ?
C16 C18 H18B 109.5 . . ?
C16 C18 H18C 109.5 . . ?
H18A C18 H18B 109.5 . . ?
H18A C18 H18C 109.5 . . ?
H18B C18 H18C 109.5 . . ?
N21 C19 H19 118.5 . . ?
N21 C19 C20 123.1(3) . . ?
C20 C19 H19 118.5 . . ?
C19 C20 H20 120.6 . . ?
C21 C20 C19 118.7(4) . . ?
C21 C20 H20 120.6 . . ?
C20 C21 H21 120.6 . . ?
C20 C21 C22 118.9(3) . . ?
C22 C21 H21 120.6 . . ?
C21 C22 H22 120.4 . . ?
C23 C22 C21 119.1(3) . . ?
C23 C22 H22 120.4 . . ?
N21 C23 C22 122.7(3) . . ?
N21 C23 H23 118.7 . . ?
C22 C23 H23 118.7 . . ?

loop_
_geom_bond_atom_site_label_1
_geom_bond_atom_site_label_2
_geom_bond_distance
_geom_bond_site_symmetry_2
_geom_bond_publ_flag
Sb1 F1 1.878(2) . ?
Sb1 F2 1.877(2) . ?
Sb1 F3 1.876(2) . ?
Sb1 F4 1.874(2) . ?
Sb1 F5 1.883(2) . ?
Sb1 F6 1.873(3) . ?
Ni1 P1 2.1811(11) . ?
Ni1 P2 2.1778(12) . ?
Ni1 N21 1.937(3) . ?
Ni1 C1 1.891(3) . ?
P1 O1 1.645(2) . ?
P1 C7 1.827(4) . ?
P1 C10 1.820(4) . ?
P2 O2 1.645(3) . ?
P2 C13 1.819(4) . ?
P2 C16 1.831(4) . ?
O1 C2 1.385(5) . ?
O2 C6 1.398(5) . ?
N21 C19 1.348(5) . ?
N21 C23 1.345(4) . ?
C1 C2 1.404(5) . ?
C1 C6 1.386(6) . ?
C2 C3 1.385(5) . ?
C3 H3 0.9500 . ?
C4 C3 1.386(6) . ?
C4 H4 0.9500 . ?
C5 C4 1.390(6) . ?
C5 H5 0.9500 . ?
C5 C6 1.386(5) . ?
C7 H7 1.0000 . ?
C7 C9 1.524(6) . ?
C8 C7 1.534(5) . ?
C8 H8A 0.9800 . ?
C8 H8B 0.9800 . ?
C8 H8C 0.9800 . ?
C9 H9A 0.9800 . ?
C9 H9B 0.9800 . ?
C9 H9C 0.9800 . ?
C10 H10 1.0000 . ?
C10 C11 1.534(6) . ?
C10 C12 1.537(5) . ?
C11 H11A 0.9800 . ?
C11 H11B 0.9800 . ?
C11 H11C 0.9800 . ?
C12 H12A 0.9800 . ?
C12 H12B 0.9800 . ?
C12 H12C 0.9800 . ?
C13 H13 1.0000 . ?
C13 C14 1.524(6) . ?
C13 C15 1.537(6) . ?
C14 H14A 0.9800 . ?
C14 H14B 0.9800 . ?
C14 H14C 0.9800 . ?
C15 H15A 0.9800 . ?
C15 H15B 0.9800 . ?
C15 H15C 0.9800 . ?
C16 H16 1.0000 . ?
C16 C18 1.519(7) . ?
C17 C16 1.528(6) . ?
C17 H17A 0.9800 . ?
C17 H17B 0.9800 . ?
C17 H17C 0.9800 . ?
C18 H18A 0.9800 . ?
C18 H18B 0.9800 . ?
C18 H18C 0.9800 . ?
C19 H19 0.9500 . ?
C19 C20 1.382(5) . ?
C20 H20 0.9500 . ?
C20 C21 1.379(5) . ?
C21 H21 0.9500 . ?
C21 C22 1.387(6) . ?
C22 H22 0.9500 . ?
C23 C22 1.379(5) . ?
C23 H23 0.9500 . ?

loop_
_geom_torsion_atom_site_label_1
_geom_torsion_atom_site_label_2
_geom_torsion_atom_site_label_3
_geom_torsion_atom_site_label_4
_geom_torsion
_geom_torsion_site_symmetry_1
_geom_torsion_site_symmetry_2
_geom_torsion_site_symmetry_3
_geom_torsion_site_symmetry_4
_geom_torsion_publ_flag
Ni1 P1 O1 C2 -2.6(2) . . . . ?
Ni1 P1 C7 C8 48.9(3) . . . . ?
Ni1 P1 C7 C9 173.0(2) . . . . ?
Ni1 P1 C10 C11 -46.6(3) . . . . ?
Ni1 P1 C10 C12 77.4(3) . . . . ?
Ni1 P2 O2 C6 -3.6(3) . . . . ?
Ni1 P2 C13 C14 -47.1(3) . . . . ?
Ni1 P2 C13 C15 78.1(3) . . . . ?
Ni1 P2 C16 C17 49.2(3) . . . . ?
Ni1 P2 C16 C18 174.1(3) . . . . ?
Ni1 N21 C19 C20 179.3(3) . . . . ?
Ni1 N21 C23 C22 -179.9(3) . . . . ?
Ni1 C1 C2 O1 3.2(4) . . . . ?
Ni1 C1 C2 C3 -177.2(3) . . . . ?
Ni1 C1 C6 O2 -3.2(5) . . . . ?
Ni1 C1 C6 C5 176.9(3) . . . . ?
P1 Ni1 C1 C2 -3.7(3) . . . . ?
P1 Ni1 C1 C6 178.6(3) . . . . ?
P1 O1 C2 C1 0.1(4) . . . . ?
P1 O1 C2 C3 -179.6(3) . . . . ?
P2 Ni1 C1 C2 178.2(3) . . . . ?
P2 Ni1 C1 C6 0.6(3) . . . . ?
P2 O2 C6 C1 4.4(4) . . . . ?
P2 O2 C6 C5 -175.7(3) . . . . ?
O1 P1 C7 C8 -67.2(3) . . . . ?
O1 P1 C7 C9 56.9(3) . . . . ?
O1 P1 C10 C11 68.5(3) . . . . ?
O1 P1 C10 C12 -167.4(3) . . . . ?
O1 C2 C3 C4 179.8(3) . . . . ?
O2 P2 C13 C14 68.9(3) . . . . ?
O2 P2 C13 C15 -165.9(3) . . . . ?
O2 P2 C16 C17 -66.6(3) . . . . ?
O2 P2 C16 C18 58.2(4) . . . . ?
N21 C19 C20 C21 0.6(6) . . . . ?
N21 C23 C22 C21 0.7(6) . . . . ?
C1 C2 C3 C4 0.1(5) . . . . ?
C2 C1 C6 O2 179.0(3) . . . . ?
C2 C1 C6 C5 -0.9(5) . . . . ?
C4 C5 C6 O2 -179.5(3) . . . . ?
C4 C5 C6 C1 0.4(6) . . . . ?
C5 C4 C3 C2 -0.7(6) . . . . ?
C6 C1 C2 O1 -179.0(3) . . . . ?
C6 C1 C2 C3 0.6(5) . . . . ?
C6 C5 C4 C3 0.4(6) . . . . ?
C7 P1 O1 C2 121.9(2) . . . . ?
C7 P1 C10 C11 176.3(3) . . . . ?
C7 P1 C10 C12 -59.7(3) . . . . ?
C10 P1 O1 C2 -126.7(3) . . . . ?
C10 P1 C7 C8 -173.8(3) . . . . ?
C10 P1 C7 C9 -49.7(3) . . . . ?
C13 P2 O2 C6 -128.1(3) . . . . ?
C13 P2 C16 C17 -173.0(3) . . . . ?
C13 P2 C16 C18 -48.2(4) . . . . ?
C16 P2 O2 C6 120.5(3) . . . . ?
C16 P2 C13 C14 175.3(3) . . . . ?
C16 P2 C13 C15 -59.5(4) . . . . ?
C19 N21 C23 C22 -1.6(6) . . . . ?
C19 C20 C21 C22 -1.5(6) . . . . ?
C20 C21 C22 C23 0.9(6) . . . . ?
C23 N21 C19 C20 0.9(6) . . . . ?

loop_
_smtbx_masks_void_nr
_smtbx_masks_void_average_x
_smtbx_masks_void_average_y
_smtbx_masks_void_average_z
_smtbx_masks_void_volume
_smtbx_masks_void_count_electrons
_smtbx_masks_void_content
1 -0.242 0.000 0.500 203.9 55.0 '1 C6H14'
2 -0.443 0.500 0.000 203.9 55.0 '1 C6H14'
